data_1551288
loop_
_publ_author_name
'Kraemer, Tobias'
'Tuna, Floriana'
'Pike, Sebastian D.'

_publ_section_title
;
 Photo-redox reactivity of titanium-oxo clusters: mechanistic insight into
 a two-electron intramolecular process, and structural characterisation of
 mixed-valent Ti(III)/Ti(IV) products
;
_journal_name_full 'Chemical Science'
_journal_paper_doi 10.1039/C9SC01241A
_journal_year 2019
_chemical_compound_source 'Uni Cam, Chem dept, lab 301'
_chemical_formula_moiety 'C67 H76 O16 P4 Ti4'
_chemical_formula_sum 'C67 H76 O16 P4 Ti4'
_chemical_formula_weight 1452.82
_chemical_name_systematic '[TiO(OiPr)(Ph2PO2)]4'
_space_group_IT_number 14
_space_group_name_Hall '-P 2ybc'
_space_group_name_H-M_alt 'P 1 21/c 1'
_symmetry_cell_setting monoclinic
_symmetry_space_group_name_Hall '-P 2ybc'
_symmetry_space_group_name_H-M 'P 1 21/c 1'
_atom_sites_solution_hydrogens difmap
_atom_sites_solution_primary direct
_audit_creation_date 2018-03-03
_audit_creation_method CRYSTALS_ver_14.61
_audit_update_record
;
2019-03-09 deposited with the CCDC.    2019-06-06 downloaded from the CCDC.
;
_cell_angle_alpha 90
_cell_angle_beta 97.2246(8)
_cell_angle_gamma 90
_cell_formula_units_Z 4
_cell_length_a 12.5978(2)
_cell_length_b 16.2766(3)
_cell_length_c 33.9865(5)
_cell_measurement_reflns_used 51530
_cell_measurement_temperature 180
_cell_measurement_theta_max 67
_cell_measurement_theta_min 2
_cell_volume 6913.6(2)
_computing_cell_refinement 'Apex2 (Bruker AXS, 2006)'
_computing_data_collection 'Apex2 (Bruker AXS, 2006)'
_computing_data_reduction 'Apex2 (Bruker AXS, 2006)'
_computing_molecular_graphics 'CAMERON (Watkin et al., 1996)'
_computing_publication_material 'CRYSTALS (Betteridge et al., 2003)'
_computing_structure_refinement 'CRYSTALS (Betteridge et al., 2003)'
_computing_structure_solution 'SIR92 (Altomare et al., 1994)'
_diffrn_ambient_temperature 180
_diffrn_measured_fraction_theta_full 0.995
_diffrn_measured_fraction_theta_max 0.995
_diffrn_measurement_device Area
_diffrn_measurement_device_type 'Bruker Kappa Apex2'
_diffrn_measurement_method \w/2\q
_diffrn_radiation_monochromator graphite
_diffrn_radiation_type 'Cu K\a'
_diffrn_radiation_wavelength 1.54178
_diffrn_reflns_av_R_equivalents 0.066
_diffrn_reflns_limit_h_max 13
_diffrn_reflns_limit_h_min -14
_diffrn_reflns_limit_k_max 19
_diffrn_reflns_limit_k_min -19
_diffrn_reflns_limit_l_max 39
_diffrn_reflns_limit_l_min -40
_diffrn_reflns_number 50079
_diffrn_reflns_theta_full 66.604
_diffrn_reflns_theta_max 66.604
_diffrn_reflns_theta_min 2.621
_diffrn_standards_number 0
_exptl_absorpt_coefficient_mu 5.210
_exptl_absorpt_correction_T_max 1.00
_exptl_absorpt_correction_T_min 1.00
_exptl_absorpt_correction_type multi-scan
_exptl_absorpt_process_details 'SADABS (Siemens, 1996)'
_exptl_crystal_colour colourless
_exptl_crystal_density_diffrn 1.396
_exptl_crystal_density_method 'not measured'
_exptl_crystal_description block
_exptl_crystal_F_000 3016
_exptl_crystal_size_max 0.24
_exptl_crystal_size_mid 0.18
_exptl_crystal_size_min 0.18
_refine_diff_density_max 1.10
_refine_diff_density_min -0.80
_refine_ls_extinction_method None
_refine_ls_goodness_of_fit_ref 0.9093
_refine_ls_hydrogen_treatment constr
_refine_ls_matrix_type full
_refine_ls_number_parameters 876
_refine_ls_number_reflns 12093
_refine_ls_number_restraints 216
_refine_ls_R_factor_all 0.0603
_refine_ls_R_factor_gt 0.0392
_refine_ls_shift/su_max 0.0070057
_refine_ls_shift/su_mean 0.0001916
_refine_ls_structure_factor_coef Fsqd
_refine_ls_weighting_details
;
 Method= Modified Sheldrick 
 w=1/[\s^2^(F^2^) + ( 0.06P)^2^ + 7.41P] 
 ,where P=(max(Fo^2^,0) + 2Fc^2^)/3 
;
_refine_ls_weighting_scheme calc
_refine_ls_wR_factor_all 0.1117
_refine_ls_wR_factor_gt 0.0931
_refine_ls_wR_factor_ref 0.1117
_reflns_limit_h_max 14
_reflns_limit_h_min -14
_reflns_limit_k_max 19
_reflns_limit_k_min 0
_reflns_limit_l_max 40
_reflns_limit_l_min 0
_reflns_number_gt 8982
_reflns_number_total 12148
_reflns_threshold_expression I>2.0\s(I)
_oxford_diffrn_Wilson_B_factor 1.65
_oxford_diffrn_Wilson_scale 309.86
_oxford_refine_ls_r_factor_ref 0.0603
_oxford_refine_ls_scale 0.059688(9)
_oxford_reflns_number_all 12093
_oxford_reflns_threshold_expression_ref I>-3.0\s(I)
_oxford_structure_analysis_title 'SP_B2_0021 in P2(1)/c'
_cod_data_source_file c9sc01241a2.cif
_cod_data_source_block 5
_cod_depositor_comments
;
The following automatic conversions were performed:

'_exptl_absorpt_correction_type' value 'Multi-scan' changed to
'multi-scan' according to
/home/data/users/saulius/crontab/automatic-downloads/rss-feeds/RSC/lib/dictionaries/cif_core.dic
dictionary named 'cif_core.dic' version 2.4.2 from 2011-04-26.

Automatic conversion script
Id: cif_fix_values 4973 2017-02-22 13:04:09Z antanas 
;
_cod_original_cell_volume 6913.58(23)
_cod_original_sg_symbol_H-M 'P 1 21/c 1 '
_cod_database_code 1551288

loop_
_symmetry_equiv_pos_as_xyz
x,y,z
-x,-y,-z
-x,y+1/2,-z+1/2
x,-y+1/2,z+1/2

loop_
_atom_site_label
_atom_site_type_symbol
_atom_site_fract_x
_atom_site_fract_y
_atom_site_fract_z
_atom_site_U_iso_or_equiv
_atom_site_occupancy
_atom_site_adp_type
_atom_site_refinement_flags_posn
_atom_site_refinement_flags_occupancy
_atom_site_disorder_assembly
_atom_site_disorder_group
C1 C 0.3165(3) 0.4167(2) 0.47440(10) 0.0332 1.0000 Uani . . . .
C2 C 0.3273(3) 0.4865(2) 0.49798(11) 0.0380 1.0000 Uani . . . .
C3 C 0.3840(3) 0.5540(2) 0.48736(14) 0.0505 1.0000 Uani . . . .
C4 C 0.4299(3) 0.5529(3) 0.45282(15) 0.0552 1.0000 Uani . . . .
C5 C 0.4208(4) 0.4847(3) 0.42894(15) 0.0662 1.0000 Uani . . . .
C6 C 0.3641(4) 0.4154(3) 0.43949(12) 0.0498 1.0000 Uani . . . .
C7 C 0.1510(3) 0.2982(2) 0.44683(9) 0.0334 1.0000 Uani . . . .
C8 C 0.0811(4) 0.3562(3) 0.42786(13) 0.0649 1.0000 Uani . . . .
C9 C 0.0046(4) 0.3334(4) 0.39746(14) 0.0797 1.0000 Uani . . . .
C10 C -0.0050(4) 0.2539(4) 0.38601(13) 0.0699 1.0000 Uani . . . .
C11 C 0.0641(4) 0.1952(3) 0.40399(13) 0.0595 1.0000 Uani . . . .
C12 C 0.1424(3) 0.2172(2) 0.43456(11) 0.0418 1.0000 Uani . . . .
C13 C 0.3008(3) 0.1901(2) 0.74805(9) 0.0295 1.0000 Uani . . . .
C14 C 0.3070(3) 0.2669(2) 0.76625(11) 0.0398 1.0000 Uani . . . .
C15 C 0.2598(4) 0.2798(3) 0.80043(13) 0.0543 1.0000 Uani . . . .
C16 C 0.2078(4) 0.2154(3) 0.81710(12) 0.0562 1.0000 Uani . . . .
C17 C 0.2009(4) 0.1390(3) 0.79894(12) 0.0526 1.0000 Uani . . . .
C18 C 0.2455(3) 0.1259(2) 0.76433(11) 0.0406 1.0000 Uani . . . .
C19 C 0.4769(3) 0.10792(19) 0.71506(9) 0.0282 1.0000 Uani . . . .
C20 C 0.5571(3) 0.1116(3) 0.69069(13) 0.0537 1.0000 Uani . . . .
C21 C 0.6472(4) 0.0626(3) 0.69806(15) 0.0611 1.0000 Uani . . . .
C22 C 0.6579(3) 0.0084(2) 0.72956(11) 0.0440 1.0000 Uani . . . .
C23 C 0.5787(4) 0.0030(3) 0.75311(13) 0.0543 1.0000 Uani . . . .
C24 C 0.4885(3) 0.0521(3) 0.74622(12) 0.0482 1.0000 Uani . . . .
C25 C 0.3138(3) 0.56980(18) 0.61947(9) 0.0309 1.0000 Uani . . . .
C26 C 0.4013(3) 0.6070(2) 0.64082(13) 0.0466 1.0000 Uani . . . .
C27 C 0.4367(4) 0.6832(3) 0.62901(15) 0.0580 1.0000 Uani . . . .
C28 C 0.3826(4) 0.7221(2) 0.59603(14) 0.0588 1.0000 Uani . . . .
C29 C 0.2962(4) 0.6853(2) 0.57490(13) 0.0546 1.0000 Uani . . . .
C30 C 0.2609(3) 0.6094(2) 0.58642(11) 0.0400 1.0000 Uani . . . .
C31 C 0.1825(3) 0.48760(19) 0.67267(9) 0.0284 1.0000 Uani . . . .
C32 C 0.1564(3) 0.5645(2) 0.68579(10) 0.0364 1.0000 Uani . . . .
C33 C 0.0861(3) 0.5724(2) 0.71402(12) 0.0463 1.0000 Uani . . . .
C34 C 0.0422(3) 0.5035(3) 0.72897(12) 0.0515 1.0000 Uani . . . .
C35 C 0.0709(4) 0.4263(3) 0.71722(14) 0.0574 1.0000 Uani . . . .
C36 C 0.1407(4) 0.4177(2) 0.68888(12) 0.0477 1.0000 Uani . . . .
C37 C 0.2084(3) -0.03147(19) 0.52767(9) 0.0292 1.0000 Uani . . . .
C38 C 0.1725(4) -0.0031(2) 0.48993(12) 0.0479 1.0000 Uani . . . .
C39 C 0.0910(4) -0.0457(3) 0.46656(13) 0.0614 1.0000 Uani . . . .
C40 C 0.0490(3) -0.1164(3) 0.48001(14) 0.0555 1.0000 Uani . . . .
C41 C 0.0852(3) -0.1448(3) 0.51734(14) 0.0534 1.0000 Uani . . . .
C42 C 0.1635(3) -0.1027(2) 0.54156(11) 0.0404 1.0000 Uani . . . .
C43 C 0.4183(3) -0.03880(17) 0.57619(9) 0.0267 1.0000 Uani . . . .
C44 C 0.4752(3) -0.07408(19) 0.54783(9) 0.0305 1.0000 Uani . . . .
C45 C 0.5669(3) -0.1198(2) 0.55945(11) 0.0371 1.0000 Uani . . . .
C46 C 0.6015(3) -0.1293(2) 0.59934(12) 0.0436 1.0000 Uani . . . .
C47 C 0.5462(3) -0.0937(3) 0.62748(11) 0.0477 1.0000 Uani . . . .
C48 C 0.4546(3) -0.0478(2) 0.61620(10) 0.0389 1.0000 Uani . . . .
C49 C 0.6186(3) 0.2026(2) 0.56237(11) 0.0401 1.0000 Uani . . . .
C50 C 0.6815(3) 0.2168(2) 0.52801(14) 0.0505 1.0000 Uani . . . .
C51 C 0.6340(4) 0.1176(3) 0.57911(16) 0.0660 1.0000 Uani . . . .
C58 C -0.0615(4) 0.3604(5) 0.56681(17) 0.0867 1.0000 Uani . . . .
C59 C -0.0959(6) 0.4091(5) 0.5965(2) 0.1099 1.0000 Uani . . . .
C60 C -0.0809(4) 0.3831(4) 0.52447(16) 0.0777 1.0000 Uani . . . .
C61 C 0.0753(5) 0.8845(3) 0.69643(16) 0.0730 1.0000 Uani . . . .
C62 C 0.0991(5) 0.8127(3) 0.71655(14) 0.0674 1.0000 Uani . . . .
C63 C 0.2031(5) 0.7853(3) 0.72401(15) 0.0713 1.0000 Uani . . . .
C64 C 0.2851(5) 0.8299(4) 0.71179(16) 0.0813 1.0000 Uani . . . .
C65 C 0.2608(6) 0.9033(5) 0.6922(2) 0.0986 1.0000 Uani . . . .
C66 C 0.1574(7) 0.9306(4) 0.6844(2) 0.0979 1.0000 Uani . . . .
C67 C 0.3978(6) 0.8011(6) 0.7201(2) 0.1158 1.0000 Uani . . . .
P1 P 0.24302(6) 0.32948(4) 0.48915(2) 0.0248 1.0000 Uani . . . .
P2 P 0.36137(6) 0.17351(4) 0.70331(2) 0.0239 1.0000 Uani . . . .
P3 P 0.26596(6) 0.47097(4) 0.63369(2) 0.0237 1.0000 Uani . . . .
P4 P 0.30466(6) 0.02638(4) 0.56040(2) 0.0237 1.0000 Uani . . . .
O1 O 0.38579(15) 0.18823(11) 0.61163(5) 0.0204 1.0000 Uani . . . .
O2 O 0.22735(15) 0.27846(11) 0.63067(5) 0.0201 1.0000 Uani . . . .
O3 O 0.35052(15) 0.32427(11) 0.57771(5) 0.0204 1.0000 Uani . . . .
O4 O 0.20454(15) 0.20716(11) 0.56471(5) 0.0200 1.0000 Uani . . . .
O5 O 0.50875(17) 0.21727(13) 0.55014(6) 0.0296 1.0000 Uani . . . .
O6 O 0.08613(16) 0.14303(13) 0.62603(6) 0.0307 1.0000 Uani D . . .
O7 O 0.53519(16) 0.31909(13) 0.63830(6) 0.0290 1.0000 Uani D . . .
O8 O 0.03742(16) 0.32159(13) 0.57627(6) 0.0295 1.0000 Uani . . . .
O9 O 0.31726(17) 0.25713(12) 0.50090(6) 0.0263 1.0000 Uani . . . .
O10 O 0.17749(17) 0.35808(12) 0.52133(6) 0.0271 1.0000 Uani . . . .
O11 O 0.28058(17) 0.12903(12) 0.67369(6) 0.0258 1.0000 Uani . . . .
O12 O 0.39945(17) 0.25627(12) 0.68934(6) 0.0260 1.0000 Uani . . . .
O13 O 0.35922(17) 0.41601(12) 0.64968(6) 0.0256 1.0000 Uani . . . .
O14 O 0.19553(17) 0.43685(11) 0.59767(6) 0.0257 1.0000 Uani . . . .
O15 O 0.34456(18) 0.09847(12) 0.53745(6) 0.0278 1.0000 Uani . . . .
O16 O 0.25314(17) 0.04992(12) 0.59713(6) 0.0259 1.0000 Uani . . . .
Ti1 Ti 0.37076(4) 0.21585(3) 0.555787(14) 0.0202 1.0000 Uani . . . .
Ti2 Ti 0.22156(4) 0.16224(3) 0.617639(14) 0.0192 1.0000 Uani . . . .
Ti3 Ti 0.39399(4) 0.29936(3) 0.632225(14) 0.0202 1.0000 Uani . . . .
Ti4 Ti 0.17929(4) 0.31936(3) 0.577778(14) 0.0197 1.0000 Uani . . . .
C550 C 0.6367(4) 0.3554(4) 0.64822(17) 0.0398 0.536(12) Uani D P 1 2
C551 C 0.6191(5) 0.3322(4) 0.67063(15) 0.0387 0.464(12) Uani D P 1 1
C560 C 0.6272(8) 0.4310(6) 0.6730(4) 0.0664 0.536(12) Uani D P 1 2
C561 C 0.6293(9) 0.4222(6) 0.6802(4) 0.0544 0.464(12) Uani D P 1 1
C570 C 0.7223(6) 0.2955(9) 0.6608(4) 0.0590 0.464(12) Uani D P 1 1
C571 C 0.7138(6) 0.2934(6) 0.6686(4) 0.0558 0.536(12) Uani D P 1 2
C520 C 0.0015(6) 0.1754(5) 0.6448(2) 0.0433 0.284(14) Uani D P 2 1
C521 C -0.0111(3) 0.1580(3) 0.64103(14) 0.0654 0.716(14) Uani D P 2 2
C540 C 0.0067(7) 0.2119(5) 0.6768(3) 0.0751 0.716(14) Uani D P 2 2
C541 C 0.0345(9) 0.1830(10) 0.6888(3) 0.0438 0.284(14) Uani D P 2 1
C530 C -0.0969(7) 0.1246(12) 0.6352(4) 0.0534 0.284(14) Uani D P 2 1
C531 C -0.0642(6) 0.0791(5) 0.6492(3) 0.0722 0.716(14) Uani D P 2 2
H21 H 0.2966 0.4870 0.5220 0.0442 1.0000 Uiso R . . .
H31 H 0.3909 0.6014 0.5038 0.0584 1.0000 Uiso R . . .
H41 H 0.4676 0.5988 0.4452 0.0639 1.0000 Uiso R . . .
H51 H 0.4518 0.4839 0.4055 0.0743 1.0000 Uiso R . . .
H61 H 0.3587 0.3684 0.4236 0.0573 1.0000 Uiso R . . .
H81 H 0.0886 0.4113 0.4352 0.0774 1.0000 Uiso R . . .
H91 H -0.0421 0.3729 0.3848 0.0932 1.0000 Uiso R . . .
H101 H -0.0584 0.2391 0.3654 0.0810 1.0000 Uiso R . . .
H111 H 0.0577 0.1403 0.3956 0.0755 1.0000 Uiso R . . .
H121 H 0.1904 0.1773 0.4469 0.0521 1.0000 Uiso R . . .
H141 H 0.3428 0.3099 0.7552 0.0454 1.0000 Uiso R . . .
H151 H 0.2621 0.3322 0.8122 0.0585 1.0000 Uiso R . . .
H161 H 0.1778 0.2241 0.8406 0.0640 1.0000 Uiso R . . .
H171 H 0.1663 0.0959 0.8102 0.0569 1.0000 Uiso R . . .
H181 H 0.2406 0.0740 0.7520 0.0453 1.0000 Uiso R . . .
H201 H 0.5495 0.1465 0.6687 0.0563 1.0000 Uiso R . . .
H211 H 0.7000 0.0648 0.6808 0.0642 1.0000 Uiso R . . .
H221 H 0.7209 -0.0238 0.7350 0.0480 1.0000 Uiso R . . .
H231 H 0.5853 -0.0335 0.7746 0.0581 1.0000 Uiso R . . .
H241 H 0.4355 0.0492 0.7635 0.0516 1.0000 Uiso R . . .
H261 H 0.4374 0.5812 0.6636 0.0521 1.0000 Uiso R . . .
H271 H 0.4967 0.7081 0.6432 0.0643 1.0000 Uiso R . . .
H281 H 0.4058 0.7738 0.5879 0.0644 1.0000 Uiso R . . .
H291 H 0.2597 0.7120 0.5526 0.0631 1.0000 Uiso R . . .
H301 H 0.2022 0.5835 0.5716 0.0452 1.0000 Uiso R . . .
H321 H 0.1858 0.6118 0.6754 0.0396 1.0000 Uiso R . . .
H331 H 0.0678 0.6244 0.7226 0.0494 1.0000 Uiso R . . .
H341 H -0.0065 0.5096 0.7474 0.0494 1.0000 Uiso R . . .
H351 H 0.0424 0.3792 0.7278 0.0603 1.0000 Uiso R . . .
H361 H 0.1597 0.3651 0.6807 0.0541 1.0000 Uiso R . . .
H381 H 0.2036 0.0444 0.4804 0.0530 1.0000 Uiso R . . .
H391 H 0.0660 -0.0260 0.4414 0.0721 1.0000 Uiso R . . .
H401 H -0.0051 -0.1450 0.4635 0.0644 1.0000 Uiso R . . .
H411 H 0.0563 -0.1937 0.5265 0.0593 1.0000 Uiso R . . .
H421 H 0.1887 -0.1229 0.5671 0.0466 1.0000 Uiso R . . .
H441 H 0.4507 -0.0671 0.5210 0.0372 1.0000 Uiso R . . .
H451 H 0.6050 -0.1434 0.5402 0.0441 1.0000 Uiso R . . .
H461 H 0.6620 -0.1617 0.6073 0.0501 1.0000 Uiso R . . .
H471 H 0.5707 -0.1002 0.6549 0.0532 1.0000 Uiso R . . .
H481 H 0.4171 -0.0228 0.6353 0.0437 1.0000 Uiso R . . .
H491 H 0.6427 0.2417 0.5840 0.0466 1.0000 Uiso R . . .
H502 H 0.6763 0.2737 0.5207 0.0760 1.0000 Uiso R . . .
H501 H 0.7547 0.2022 0.5355 0.0763 1.0000 Uiso R . . .
H503 H 0.6513 0.1830 0.5060 0.0760 1.0000 Uiso R . . .
H511 H 0.5942 0.1117 0.6013 0.0958 1.0000 Uiso R . . .
H513 H 0.7086 0.1076 0.5871 0.0961 1.0000 Uiso R . . .
H512 H 0.6072 0.0800 0.5582 0.0961 1.0000 Uiso R . . .
H601 H -0.0724 0.3355 0.5080 0.1092 1.0000 Uiso R . . .
H603 H -0.0294 0.4243 0.5204 0.1093 1.0000 Uiso R . . .
H602 H -0.1518 0.4057 0.5187 0.1090 1.0000 Uiso R . . .
H611 H 0.0042 0.9019 0.6905 0.0870 1.0000 Uiso R . . .
H621 H 0.0429 0.7808 0.7250 0.0722 1.0000 Uiso R . . .
H631 H 0.2175 0.7355 0.7376 0.0763 1.0000 Uiso R . . .
H651 H 0.3174 0.9353 0.6846 0.1063 1.0000 Uiso R . . .
H661 H 0.1423 0.9795 0.6708 0.1074 1.0000 Uiso R . . .
H672 H 0.4345 0.8121 0.6973 0.1741 1.0000 Uiso R . . .
H673 H 0.4334 0.8292 0.7430 0.1741 1.0000 Uiso R . . .
H671 H 0.3974 0.7428 0.7251 0.1741 1.0000 Uiso R . . .
H5501 H 0.6650 0.3711 0.6235 0.0462 0.536(12) Uiso R P 1 2
H5511 H 0.5987 0.3031 0.6939 0.0442 0.464(12) Uiso R P 1 1
H5602 H 0.6954 0.4583 0.6783 0.0810 0.536(12) Uiso R P 1 2
H5603 H 0.6036 0.4151 0.6980 0.0809 0.536(12) Uiso R P 1 2
H5601 H 0.5753 0.4673 0.6590 0.0810 0.536(12) Uiso R P 1 2
H5611 H 0.6791 0.4286 0.7038 0.0689 0.464(12) Uiso R P 1 1
H5612 H 0.5605 0.4435 0.6846 0.0692 0.464(12) Uiso R P 1 1
H5613 H 0.6550 0.4506 0.6584 0.0692 0.464(12) Uiso R P 1 1
H5702 H 0.7771 0.2992 0.6831 0.0691 0.464(12) Uiso R P 1 1
H5703 H 0.7110 0.2387 0.6532 0.0691 0.464(12) Uiso R P 1 1
H5701 H 0.7447 0.3257 0.6389 0.0688 0.464(12) Uiso R P 1 1
H5711 H 0.7812 0.3206 0.6765 0.0700 0.536(12) Uiso R P 1 2
H5713 H 0.6848 0.2725 0.6914 0.0698 0.536(12) Uiso R P 1 2
H5712 H 0.7247 0.2486 0.6510 0.0701 0.536(12) Uiso R P 1 2
H5201 H -0.0182 0.2306 0.6339 0.0509 0.284(14) Uiso R P 2 1
H5211 H -0.0610 0.1866 0.6200 0.0683 0.716(14) Uiso R P 2 2
H5401 H -0.0595 0.2176 0.6882 0.0941 0.716(14) Uiso R P 2 2
H5402 H 0.0599 0.1875 0.6957 0.0944 0.716(14) Uiso R P 2 2
H5403 H 0.0303 0.2648 0.6687 0.0938 0.716(14) Uiso R P 2 2
H5412 H -0.0270 0.1929 0.7023 0.0589 0.284(14) Uiso R P 2 1
H5413 H 0.0688 0.1331 0.6985 0.0590 0.284(14) Uiso R P 2 1
H5411 H 0.0837 0.2287 0.6928 0.0589 0.284(14) Uiso R P 2 1
H5301 H -0.1511 0.1412 0.6514 0.0740 0.284(14) Uiso R P 2 1
H5303 H -0.0747 0.0686 0.6411 0.0741 0.284(14) Uiso R P 2 1
H5302 H -0.1251 0.1288 0.6076 0.0741 0.284(14) Uiso R P 2 1
H5312 H -0.1255 0.0897 0.6630 0.0902 0.716(14) Uiso R P 2 2
H5311 H -0.0119 0.0476 0.6660 0.0902 0.716(14) Uiso R P 2 2
H5313 H -0.0856 0.0494 0.6248 0.0900 0.716(14) Uiso R P 2 2
H591 H -0.0875 0.3791 0.6210 0.1539 1.0000 Uiso R . . .
H592 H -0.0519 0.4571 0.5980 0.1542 1.0000 Uiso R . . .
H593 H -0.1689 0.4253 0.5896 0.1537 1.0000 Uiso R . . .
H581 H -0.1119 0.3141 0.5671 0.1039 1.0000 Uiso R . . .

loop_
_atom_site_aniso_label
_atom_site_aniso_U_11
_atom_site_aniso_U_22
_atom_site_aniso_U_33
_atom_site_aniso_U_23
_atom_site_aniso_U_13
_atom_site_aniso_U_12
C1 0.0340(18) 0.0331(16) 0.0332(17) 0.0070(13) 0.0066(14) 0.0074(13)
C2 0.0386(19) 0.0317(16) 0.0448(19) 0.0059(14) 0.0091(15) 0.0069(14)
C3 0.040(2) 0.0325(17) 0.079(3) 0.0083(18) 0.007(2) 0.0044(16)
C4 0.042(2) 0.046(2) 0.079(3) 0.024(2) 0.014(2) -0.0024(18)
C5 0.061(3) 0.078(3) 0.065(3) 0.027(3) 0.033(2) 0.005(2)
C6 0.056(3) 0.051(2) 0.046(2) 0.0057(17) 0.0230(19) 0.0005(18)
C7 0.0290(17) 0.0481(19) 0.0229(14) 0.0004(13) 0.0023(12) 0.0076(14)
C8 0.071(3) 0.076(3) 0.042(2) -0.010(2) -0.017(2) 0.037(3)
C9 0.064(3) 0.127(5) 0.041(2) -0.019(3) -0.020(2) 0.046(3)
C10 0.035(2) 0.141(5) 0.032(2) -0.014(3) -0.0047(17) -0.001(3)
C11 0.056(3) 0.075(3) 0.047(2) -0.013(2) 0.005(2) -0.022(2)
C12 0.041(2) 0.048(2) 0.0362(18) 0.0003(15) 0.0032(15) -0.0090(16)
C13 0.0269(16) 0.0361(16) 0.0259(15) -0.0003(12) 0.0044(12) 0.0004(13)
C14 0.041(2) 0.0414(18) 0.0387(18) -0.0097(15) 0.0095(15) -0.0055(15)
C15 0.053(2) 0.065(3) 0.048(2) -0.0248(19) 0.0161(19) -0.005(2)
C16 0.048(2) 0.087(3) 0.038(2) -0.016(2) 0.0218(18) -0.006(2)
C17 0.049(2) 0.071(3) 0.042(2) 0.0064(19) 0.0199(18) -0.010(2)
C18 0.045(2) 0.0419(18) 0.0375(18) 0.0032(15) 0.0158(16) -0.0040(16)
C19 0.0292(16) 0.0293(14) 0.0255(15) 0.0000(11) 0.0003(12) 0.0029(12)
C20 0.045(2) 0.062(2) 0.057(2) 0.030(2) 0.0162(19) 0.0157(19)
C21 0.042(2) 0.072(3) 0.073(3) 0.024(2) 0.024(2) 0.019(2)
C22 0.036(2) 0.047(2) 0.045(2) -0.0025(16) -0.0100(16) 0.0144(16)
C23 0.058(3) 0.057(2) 0.048(2) 0.0211(18) 0.0051(19) 0.021(2)
C24 0.047(2) 0.055(2) 0.044(2) 0.0197(17) 0.0124(17) 0.0164(18)
C25 0.0405(19) 0.0210(13) 0.0341(16) -0.0033(12) 0.0157(14) 0.0003(13)
C26 0.055(2) 0.0323(17) 0.053(2) 0.0003(15) 0.0083(18) -0.0088(17)
C27 0.063(3) 0.038(2) 0.074(3) -0.008(2) 0.016(2) -0.0203(19)
C28 0.086(3) 0.0277(17) 0.066(3) 0.0064(18) 0.026(2) -0.011(2)
C29 0.081(3) 0.0334(18) 0.052(2) 0.0138(17) 0.021(2) 0.000(2)
C30 0.054(2) 0.0324(16) 0.0356(18) 0.0050(14) 0.0142(16) -0.0005(16)
C31 0.0293(16) 0.0342(15) 0.0224(14) -0.0013(12) 0.0062(12) 0.0021(13)
C32 0.043(2) 0.0329(16) 0.0344(17) -0.0001(13) 0.0092(15) 0.0071(14)
C33 0.052(2) 0.0415(19) 0.048(2) -0.0037(16) 0.0178(18) 0.0195(17)
C34 0.049(2) 0.060(2) 0.050(2) -0.0043(18) 0.0267(19) 0.0075(19)
C35 0.072(3) 0.048(2) 0.060(3) -0.0108(19) 0.039(2) -0.016(2)
C36 0.063(3) 0.0359(18) 0.049(2) -0.0089(16) 0.0272(19) -0.0076(17)
C37 0.0256(16) 0.0295(15) 0.0327(16) -0.0074(12) 0.0053(12) 0.0068(12)
C38 0.059(3) 0.0399(19) 0.041(2) -0.0039(15) -0.0073(18) 0.0081(18)
C39 0.065(3) 0.067(3) 0.045(2) -0.012(2) -0.019(2) 0.016(2)
C40 0.031(2) 0.071(3) 0.063(3) -0.030(2) 0.0004(18) 0.0013(19)
C41 0.040(2) 0.062(2) 0.062(3) -0.022(2) 0.0200(19) -0.0192(19)
C42 0.0362(19) 0.0452(19) 0.0414(19) -0.0053(15) 0.0109(15) -0.0113(16)
C43 0.0292(16) 0.0208(13) 0.0306(15) -0.0016(11) 0.0051(12) 0.0011(11)
C44 0.0327(17) 0.0303(15) 0.0285(15) -0.0041(12) 0.0038(13) 0.0049(13)
C45 0.0351(19) 0.0363(17) 0.0413(19) -0.0038(14) 0.0102(15) 0.0086(14)
C46 0.035(2) 0.0462(19) 0.048(2) 0.0009(16) 0.0012(16) 0.0169(16)
C47 0.050(2) 0.061(2) 0.0306(18) 0.0051(16) -0.0019(16) 0.0192(19)
C48 0.045(2) 0.0421(18) 0.0309(17) -0.0019(14) 0.0106(15) 0.0139(16)
C49 0.0214(17) 0.054(2) 0.045(2) -0.0057(16) 0.0040(14) 0.0033(15)
C50 0.037(2) 0.0384(18) 0.082(3) 0.0034(18) 0.028(2) 0.0027(16)
C51 0.041(2) 0.083(3) 0.076(3) 0.039(3) 0.014(2) 0.025(2)
C58 0.047(3) 0.137(5) 0.071(3) -0.021(3) -0.012(2) 0.058(3)
C59 0.120(6) 0.121(5) 0.101(5) 0.048(4) 0.065(4) 0.092(5)
C60 0.045(3) 0.117(5) 0.069(3) 0.031(3) 0.001(2) 0.036(3)
C61 0.087(4) 0.066(3) 0.069(3) -0.013(2) 0.020(3) -0.001(3)
C62 0.093(4) 0.058(3) 0.055(3) -0.013(2) 0.024(3) -0.018(3)
C63 0.102(4) 0.062(3) 0.051(3) -0.011(2) 0.012(3) -0.004(3)
C64 0.095(4) 0.096(4) 0.058(3) -0.022(3) 0.028(3) -0.018(3)
C65 0.097(5) 0.109(5) 0.099(5) 0.008(4) 0.046(4) -0.020(4)
C66 0.142(7) 0.063(3) 0.095(5) 0.012(3) 0.040(4) -0.014(4)
C67 0.098(5) 0.164(8) 0.088(5) -0.031(5) 0.021(4) 0.013(5)
P1 0.0269(4) 0.0268(3) 0.0207(3) 0.0027(3) 0.0036(3) 0.0067(3)
P2 0.0273(4) 0.0246(3) 0.0199(3) 0.0031(3) 0.0031(3) 0.0009(3)
P3 0.0281(4) 0.0184(3) 0.0251(3) -0.0012(3) 0.0059(3) 0.0002(3)
P4 0.0278(4) 0.0191(3) 0.0250(4) -0.0014(3) 0.0059(3) 0.0031(3)
O1 0.0207(10) 0.0189(8) 0.0216(9) 0.0020(7) 0.0034(7) 0.0030(7)
O2 0.0205(10) 0.0198(8) 0.0202(9) 0.0007(7) 0.0031(7) 0.0027(7)
O3 0.0211(10) 0.0187(8) 0.0219(9) 0.0015(7) 0.0041(8) 0.0009(7)
O4 0.0191(10) 0.0208(9) 0.0203(9) -0.0013(7) 0.0036(7) 0.0035(7)
O5 0.0236(11) 0.0349(11) 0.0312(11) 0.0034(9) 0.0065(9) 0.0045(9)
O6 0.0234(11) 0.0329(10) 0.0378(11) -0.0015(9) 0.0116(9) -0.0032(9)
O7 0.0222(11) 0.0331(10) 0.0314(11) -0.0016(9) 0.0019(8) -0.0037(9)
O8 0.0188(11) 0.0334(11) 0.0364(11) -0.0029(9) 0.0037(9) 0.0044(8)
O9 0.0294(11) 0.0283(10) 0.0215(10) 0.0027(8) 0.0048(8) 0.0082(9)
O10 0.0286(11) 0.0289(10) 0.0236(10) 0.0043(8) 0.0029(8) 0.0073(9)
O11 0.0299(11) 0.0257(9) 0.0215(10) 0.0040(8) 0.0027(8) -0.0015(8)
O12 0.0290(11) 0.0269(10) 0.0215(10) 0.0007(8) 0.0014(8) -0.0018(8)
O13 0.0287(11) 0.0207(9) 0.0272(10) -0.0034(8) 0.0025(8) -0.0016(8)
O14 0.0308(11) 0.0194(9) 0.0269(10) -0.0004(8) 0.0033(8) 0.0053(8)
O15 0.0357(12) 0.0208(9) 0.0288(10) -0.0001(8) 0.0115(9) 0.0042(8)
O16 0.0289(11) 0.0194(9) 0.0305(11) -0.0026(8) 0.0080(9) 0.0012(8)
Ti1 0.0198(3) 0.0205(2) 0.0209(2) 0.00167(18) 0.00493(19) 0.00365(19)
Ti2 0.0195(3) 0.0181(2) 0.0207(2) 0.00004(17) 0.00480(18) 0.00067(18)
Ti3 0.0193(3) 0.0198(2) 0.0215(2) 0.00148(18) 0.00243(19) 0.00021(18)
Ti4 0.0185(3) 0.0193(2) 0.0213(2) 0.00056(18) 0.00282(19) 0.00363(18)
C550 0.032(3) 0.047(3) 0.040(4) -0.006(3) 0.007(3) -0.009(3)
C551 0.032(4) 0.056(4) 0.027(4) -0.001(3) -0.001(3) -0.001(3)
C560 0.060(7) 0.056(5) 0.079(7) -0.025(5) -0.007(5) -0.014(5)
C561 0.046(7) 0.058(6) 0.053(6) -0.018(5) -0.018(5) 0.003(5)
C570 0.033(6) 0.090(8) 0.049(7) -0.010(5) -0.013(5) 0.012(6)
C571 0.043(6) 0.072(6) 0.050(6) -0.006(4) -0.005(4) 0.001(5)
C520 0.031(4) 0.052(5) 0.048(5) 0.006(4) 0.011(4) 0.012(4)
C521 0.047(3) 0.076(3) 0.079(3) -0.007(3) 0.031(3) -0.001(3)
C540 0.056(4) 0.081(4) 0.095(5) -0.026(4) 0.037(4) 0.008(4)
C541 0.039(6) 0.053(6) 0.042(6) -0.009(5) 0.014(5) 0.017(5)
C530 0.029(6) 0.070(7) 0.062(7) -0.012(6) 0.010(5) 0.003(5)
C531 0.053(4) 0.087(5) 0.083(4) -0.003(4) 0.034(3) -0.024(3)

loop_
_atom_type_symbol
_atom_type_scat_dispersion_real
_atom_type_scat_dispersion_imag
_atom_type_scat_Cromer_Mann_a1
_atom_type_scat_Cromer_Mann_b1
_atom_type_scat_Cromer_Mann_a2
_atom_type_scat_Cromer_Mann_b2
_atom_type_scat_Cromer_Mann_a3
_atom_type_scat_Cromer_Mann_b3
_atom_type_scat_Cromer_Mann_a4
_atom_type_scat_Cromer_Mann_b4
_atom_type_scat_Cromer_Mann_c
_atom_type_scat_source
C 0.0181 0.0091 2.3100 20.8439 1.0200 10.2075 1.5886 0.5687 0.8650 51.6512 0.2156 'International Tables Vol C 4.2.6.8 and 6.1.1.4'
H 0.0000 0.0000 0.4930 10.5109 0.3229 26.1257 0.1402 3.1424 0.0408 57.7998 0.0030 'International Tables Vol C 4.2.6.8 and 6.1.1.4'
O 0.0492 0.0322 3.0485 13.2771 2.2868 5.7011 1.5463 0.3239 0.8670 32.9089 0.2508 'International Tables Vol C 4.2.6.8 and 6.1.1.4'
P 0.2955 0.4335 6.4345 1.9067 4.1791 27.1570 1.7800 0.5260 1.4908 68.1645 1.1149 'International Tables Vol C 4.2.6.8 and 6.1.1.4'
Ti 0.2191 1.8069 9.7595 7.8508 7.3558 0.5000 1.6991 35.6338 1.9021 116.1050 1.2807 'International Tables Vol C 4.2.6.8 and 6.1.1.4'

loop_
_geom_angle_atom_site_label_1
_geom_angle_atom_site_label_2
_geom_angle_atom_site_label_3
_geom_angle
_geom_angle_publ_flag
C2 C1 C6 118.8(3) yes
C2 C1 P1 120.1(3) yes
C6 C1 P1 121.1(3) yes
C1 C2 C3 121.1(4) yes
C1 C2 H21 119.0 no
C3 C2 H21 119.9 no
C2 C3 C4 120.0(4) yes
C2 C3 H31 120.2 no
C4 C3 H31 119.8 no
C3 C4 C5 120.3(4) yes
C3 C4 H41 120.6 no
C5 C4 H41 119.1 no
C4 C5 C6 120.4(4) yes
C4 C5 H51 120.4 no
C6 C5 H51 119.2 no
C5 C6 C1 119.5(4) yes
C5 C6 H61 120.8 no
C1 C6 H61 119.7 no
C8 C7 C12 119.0(4) yes
C8 C7 P1 118.9(3) yes
C12 C7 P1 121.9(3) yes
C7 C8 C9 120.5(5) yes
C7 C8 H81 119.5 no
C9 C8 H81 119.9 no
C8 C9 C10 120.4(5) yes
C8 C9 H91 119.9 no
C10 C9 H91 119.7 no
C9 C10 C11 120.3(4) yes
C9 C10 H101 119.4 no
C11 C10 H101 120.3 no
C10 C11 C12 120.2(5) yes
C10 C11 H111 119.9 no
C12 C11 H111 119.9 no
C11 C12 C7 119.6(4) yes
C11 C12 H121 120.6 no
C7 C12 H121 119.9 no
C14 C13 C18 119.7(3) yes
C14 C13 P2 120.1(3) yes
C18 C13 P2 120.2(3) yes
C13 C14 C15 120.1(4) yes
C13 C14 H141 119.8 no
C15 C14 H141 120.1 no
C14 C15 C16 120.0(4) yes
C14 C15 H151 120.1 no
C16 C15 H151 119.9 no
C15 C16 C17 120.0(3) yes
C15 C16 H161 119.6 no
C17 C16 H161 120.3 no
C16 C17 C18 120.5(4) yes
C16 C17 H171 119.9 no
C18 C17 H171 119.7 no
C13 C18 C17 119.7(4) yes
C13 C18 H181 120.0 no
C17 C18 H181 120.3 no
C20 C19 C24 118.0(3) yes
C20 C19 P2 118.0(3) yes
C24 C19 P2 124.0(3) yes
C19 C20 C21 120.6(4) yes
C19 C20 H201 119.8 no
C21 C20 H201 119.6 no
C20 C21 C22 120.4(4) yes
C20 C21 H211 119.6 no
C22 C21 H211 119.9 no
C21 C22 C23 119.4(3) yes
C21 C22 H221 120.1 no
C23 C22 H221 120.5 no
C22 C23 C24 120.7(4) yes
C22 C23 H231 120.1 no
C24 C23 H231 119.2 no
C19 C24 C23 120.8(4) yes
C19 C24 H241 119.3 no
C23 C24 H241 119.8 no
C26 C25 C30 119.5(3) yes
C26 C25 P3 121.4(3) yes
C30 C25 P3 119.1(3) yes
C25 C26 C27 120.1(4) yes
C25 C26 H261 120.4 no
C27 C26 H261 119.5 no
C26 C27 C28 119.8(4) yes
C26 C27 H271 120.4 no
C28 C27 H271 119.9 no
C27 C28 C29 120.0(4) yes
C27 C28 H281 120.4 no
C29 C28 H281 119.6 no
C28 C29 C30 120.4(4) yes
C28 C29 H291 119.7 no
C30 C29 H291 119.8 no
C25 C30 C29 120.2(4) yes
C25 C30 H301 119.3 no
C29 C30 H301 120.5 no
C32 C31 C36 119.6(3) yes
C32 C31 P3 123.7(3) yes
C36 C31 P3 116.7(2) yes
C31 C32 C33 120.3(3) yes
C31 C32 H321 119.9 no
C33 C32 H321 119.8 no
C32 C33 C34 120.0(3) yes
C32 C33 H331 120.2 no
C34 C33 H331 119.8 no
C33 C34 C35 120.2(3) yes
C33 C34 H341 119.2 no
C35 C34 H341 120.6 no
C34 C35 C36 120.3(4) yes
C34 C35 H351 120.4 no
C36 C35 H351 119.3 no
C31 C36 C35 119.6(3) yes
C31 C36 H361 120.1 no
C35 C36 H361 120.3 no
C38 C37 C42 119.4(3) yes
C38 C37 P4 120.9(3) yes
C42 C37 P4 119.6(3) yes
C37 C38 C39 119.4(4) yes
C37 C38 H381 119.3 no
C39 C38 H381 121.2 no
C38 C39 C40 120.9(4) yes
C38 C39 H391 119.4 no
C40 C39 H391 119.7 no
C39 C40 C41 119.6(4) yes
C39 C40 H401 119.6 no
C41 C40 H401 120.8 no
C40 C41 C42 120.7(4) yes
C40 C41 H411 119.4 no
C42 C41 H411 119.8 no
C37 C42 C41 119.9(4) yes
C37 C42 H421 119.6 no
C41 C42 H421 120.4 no
C44 C43 C48 120.0(3) yes
C44 C43 P4 119.5(2) yes
C48 C43 P4 120.2(2) yes
C43 C44 C45 120.3(3) yes
C43 C44 H441 119.4 no
C45 C44 H441 120.2 no
C44 C45 C46 119.2(3) yes
C44 C45 H451 120.0 no
C46 C45 H451 120.8 no
C45 C46 C47 120.6(3) yes
C45 C46 H461 119.5 no
C47 C46 H461 119.9 no
C46 C47 C48 120.7(3) yes
C46 C47 H471 120.2 no
C48 C47 H471 119.2 no
C47 C48 C43 119.2(3) yes
C47 C48 H481 120.9 no
C43 C48 H481 119.9 no
C50 C49 C51 112.3(3) yes
C50 C49 O5 109.7(3) yes
C51 C49 O5 110.0(3) yes
C50 C49 H491 109.5 no
C51 C49 H491 107.4 no
O5 C49 H491 107.9 no
C49 C50 H502 108.9 no
C49 C50 H501 109.8 no
H502 C50 H501 110.0 no
C49 C50 H503 108.6 no
H502 C50 H503 109.9 no
H501 C50 H503 109.6 no
C49 C51 H511 109.6 no
C49 C51 H513 109.9 no
H511 C51 H513 110.4 no
C49 C51 H512 106.8 no
H511 C51 H512 110.2 no
H513 C51 H512 109.9 no
C59 C58 C60 122.3(5) yes
C59 C58 O8 116.1(5) yes
C60 C58 O8 111.8(4) yes
C59 C58 H581 99.6 no
C60 C58 H581 100.1 no
O8 C58 H581 102.0 no
C58 C59 H591 109.1 no
C58 C59 H592 105.9 no
H591 C59 H592 111.6 no
C58 C59 H593 110.9 no
H591 C59 H593 110.4 no
H592 C59 H593 108.8 no
C58 C60 H601 110.3 no
C58 C60 H603 106.6 no
H601 C60 H603 110.5 no
C58 C60 H602 109.3 no
H601 C60 H602 110.7 no
H603 C60 H602 109.3 no
C62 C61 C66 119.1(6) yes
C62 C61 H611 120.5 no
C66 C61 H611 120.3 no
C61 C62 C63 120.8(5) yes
C61 C62 H621 119.5 no
C63 C62 H621 119.6 no
C62 C63 C64 120.6(6) yes
C62 C63 H631 119.4 no
C64 C63 H631 120.0 no
C63 C64 C65 118.3(7) yes
C63 C64 C67 120.9(7) yes
C65 C64 C67 120.8(7) yes
C64 C65 C66 121.4(6) yes
C64 C65 H651 118.6 no
C66 C65 H651 120.0 no
C61 C66 C65 119.7(6) yes
C61 C66 H661 119.9 no
C65 C66 H661 120.3 no
C64 C67 H672 109.3 no
C64 C67 H673 109.9 no
H672 C67 H673 109.8 no
C64 C67 H671 108.5 no
H672 C67 H671 109.7 no
H673 C67 H671 109.6 no
C7 P1 C1 107.57(16) yes
C7 P1 O9 107.58(14) yes
C1 P1 O9 111.22(14) yes
C7 P1 O10 107.88(14) yes
C1 P1 O10 107.65(14) yes
O9 P1 O10 114.69(11) yes
C7 P1 Ti1 128.12(12) yes
C1 P1 Ti1 115.02(11) yes
O10 P1 Ti1 86.46(8) yes
C7 P1 Ti4 121.42(11) yes
C1 P1 Ti4 119.92(11) yes
O9 P1 Ti4 86.13(8) yes
Ti1 P1 Ti4 57.990(17) yes
C19 P2 C13 108.40(14) yes
C19 P2 O11 108.54(13) yes
C13 P2 O11 108.06(13) yes
C19 P2 O12 108.31(14) yes
C13 P2 O12 108.24(13) yes
O11 P2 O12 115.12(11) yes
C19 P2 Ti2 120.04(10) yes
C13 P2 Ti2 122.03(11) yes
O12 P2 Ti2 85.78(8) yes
C19 P2 Ti3 111.39(10) yes
C13 P2 Ti3 129.92(11) yes
O11 P2 Ti3 86.82(8) yes
Ti2 P2 Ti3 57.703(17) yes
C31 P3 C25 107.86(14) yes
C31 P3 O13 108.63(13) yes
C25 P3 O13 110.53(14) yes
C31 P3 O14 108.01(13) yes
C25 P3 O14 106.86(14) yes
O13 P3 O14 114.71(11) yes
C31 P3 Ti3 118.50(10) yes
C25 P3 Ti3 125.63(11) yes
O14 P3 Ti3 85.06(8) yes
C31 P3 Ti4 111.17(11) yes
C25 P3 Ti4 128.66(11) yes
O13 P3 Ti4 87.10(8) yes
Ti3 P3 Ti4 57.382(17) yes
C43 P4 C37 108.81(14) yes
C43 P4 O15 107.62(13) yes
C37 P4 O15 108.93(14) yes
C43 P4 O16 107.88(13) yes
C37 P4 O16 108.26(13) yes
O15 P4 O16 115.19(11) yes
C43 P4 Ti2 122.10(10) yes
C37 P4 Ti2 119.25(10) yes
O15 P4 Ti2 86.19(8) yes
Ti1 O1 Ti2 99.34(8) yes
Ti1 O1 Ti3 97.56(8) yes
Ti2 O1 Ti3 99.08(8) yes
Ti2 O2 Ti3 99.82(8) yes
Ti2 O2 Ti4 97.15(8) yes
Ti3 O2 Ti4 99.24(8) yes
Ti1 O3 Ti3 98.27(8) yes
Ti1 O3 Ti4 98.40(8) yes
Ti3 O3 Ti4 98.97(8) yes
Ti1 O4 Ti2 99.21(8) yes
Ti1 O4 Ti4 99.35(8) yes
Ti2 O4 Ti4 98.48(8) yes
C49 O5 Ti1 154.5(2) yes
Ti2 O6 C520 142.6(4) yes
Ti2 O6 C521 156.6(2) yes
Ti3 O7 C551 137.4(3) yes
Ti3 O7 C550 163.5(3) yes
C58 O8 Ti4 151.3(4) yes
P1 O9 Ti1 128.44(12) yes
P1 O10 Ti4 130.17(12) yes
P2 O11 Ti2 129.04(12) yes
P2 O12 Ti3 128.34(12) yes
P3 O13 Ti3 128.60(12) yes
P3 O14 Ti4 129.43(12) yes
P4 O15 Ti1 128.24(12) yes
P4 O16 Ti2 129.32(12) yes
O4 Ti1 O15 81.83(8) yes
O4 Ti1 O9 86.25(8) yes
O15 Ti1 O9 90.41(8) yes
O4 Ti1 O3 80.17(8) yes
O15 Ti1 O3 161.88(9) yes
O9 Ti1 O3 90.42(8) yes
O4 Ti1 O1 79.86(8) yes
O15 Ti1 O1 94.28(8) yes
O9 Ti1 O1 164.54(8) yes
O3 Ti1 O1 80.59(8) yes
O4 Ti1 P1 74.13(5) yes
O15 Ti1 P1 106.26(6) yes
O3 Ti1 P1 70.60(6) yes
O1 Ti1 P1 143.80(6) yes
O4 Ti1 O5 176.46(9) yes
O15 Ti1 O5 95.92(10) yes
O9 Ti1 O5 96.53(9) yes
O3 Ti1 O5 101.96(9) yes
O1 Ti1 O5 97.63(9) yes
O4 Ti1 Ti2 37.66(5) yes
O15 Ti1 Ti2 81.63(6) yes
O9 Ti1 Ti2 123.88(6) yes
O3 Ti1 Ti2 82.89(6) yes
O1 Ti1 Ti2 42.83(6) yes
O4 Ti1 Ti3 84.01(5) yes
O15 Ti1 Ti3 135.16(6) yes
O9 Ti1 Ti3 130.80(6) yes
O3 Ti1 Ti3 40.40(5) yes
O1 Ti1 Ti3 41.24(5) yes
O4 Ti1 Ti4 37.43(5) yes
O15 Ti1 Ti4 118.95(7) yes
O9 Ti1 Ti4 82.11(6) yes
O3 Ti1 Ti4 43.38(6) yes
O1 Ti1 Ti4 82.73(6) yes
P1 Ti1 O5 109.20(7) yes
P1 Ti1 Ti2 110.32(2) yes
O5 Ti1 Ti2 139.43(7) yes
P1 Ti1 Ti3 110.29(2) yes
O5 Ti1 Ti3 95.77(7) yes
Ti2 Ti1 Ti3 62.002(16) yes
P1 Ti1 Ti4 61.330(18) yes
O5 Ti1 Ti4 145.06(7) yes
Ti2 Ti1 Ti4 55.773(15) yes
Ti3 Ti1 Ti4 61.765(16) yes
Ti1 Ti2 O1 37.83(5) yes
Ti1 Ti2 O11 121.81(6) yes
O1 Ti2 O11 84.15(8) yes
Ti1 Ti2 O16 81.87(6) yes
O1 Ti2 O16 84.91(8) yes
O11 Ti2 O16 91.03(8) yes
Ti1 Ti2 O2 82.68(6) yes
O1 Ti2 O2 79.67(7) yes
O11 Ti2 O2 92.67(8) yes
O16 Ti2 O2 163.68(8) yes
Ti1 Ti2 O4 43.13(6) yes
O1 Ti2 O4 80.32(8) yes
O11 Ti2 O4 163.99(9) yes
O16 Ti2 O4 91.43(8) yes
O2 Ti2 O4 80.79(8) yes
Ti1 Ti2 P4 60.864(18) yes
O1 Ti2 P4 71.70(5) yes
O11 Ti2 P4 106.06(6) yes
O16 Ti2 P4 21.61(6) yes
O2 Ti2 P4 143.54(6) yes
Ti1 Ti2 P2 106.67(2) yes
O1 Ti2 P2 69.51(5) yes
O11 Ti2 P2 21.58(6) yes
O16 Ti2 P2 104.82(6) yes
O2 Ti2 P2 74.76(6) yes
Ti1 Ti2 O6 145.42(8) yes
O1 Ti2 O6 176.14(9) yes
O11 Ti2 O6 92.75(9) yes
O16 Ti2 O6 97.47(9) yes
O2 Ti2 O6 98.22(9) yes
Ti1 Ti2 Ti3 55.813(15) yes
O1 Ti2 Ti3 37.96(5) yes
O11 Ti2 Ti3 82.84(6) yes
O16 Ti2 Ti3 122.83(6) yes
O2 Ti2 Ti3 42.21(6) yes
Ti1 Ti2 Ti4 62.007(16) yes
O1 Ti2 Ti4 84.53(5) yes
O11 Ti2 Ti4 134.01(6) yes
O16 Ti2 Ti4 131.98(6) yes
O2 Ti2 Ti4 41.41(5) yes
O4 Ti2 P4 72.67(6) yes
O4 Ti2 P2 143.86(6) yes
P4 Ti2 P2 113.92(2) yes
O4 Ti2 O6 102.60(9) yes
P4 Ti2 O6 111.48(7) yes
P2 Ti2 O6 106.87(7) yes
O4 Ti2 Ti3 82.54(6) yes
P4 Ti2 Ti3 108.47(2) yes
P2 Ti2 Ti3 61.467(18) yes
O6 Ti2 Ti3 139.43(7) yes
O4 Ti2 Ti4 40.59(5) yes
P4 Ti2 Ti4 112.21(2) yes
P2 Ti2 Ti4 114.76(2) yes
O6 Ti2 Ti4 96.04(7) yes
Ti3 Ti2 Ti4 61.779(16) yes
Ti2 Ti3 Ti1 62.185(16) yes
Ti2 Ti3 O2 37.97(5) yes
Ti1 Ti3 O2 85.12(5) yes
Ti2 Ti3 O12 81.12(6) yes
Ti1 Ti3 O12 132.07(6) yes
O2 Ti3 O12 83.36(8) yes
Ti2 Ti3 O13 122.65(6) yes
Ti1 Ti3 O13 133.46(6) yes
O2 Ti3 O13 84.78(8) yes
O12 Ti3 O13 91.47(8) yes
Ti2 Ti3 O1 42.96(6) yes
Ti1 Ti3 O1 41.20(5) yes
O2 Ti3 O1 80.43(8) yes
O12 Ti3 O1 90.95(8) yes
O13 Ti3 O1 164.63(9) yes
Ti2 Ti3 O3 83.59(6) yes
Ti1 Ti3 O3 41.34(5) yes
O2 Ti3 O3 81.23(8) yes
O12 Ti3 O3 163.76(9) yes
O13 Ti3 O3 92.20(8) yes
Ti2 Ti3 P3 106.44(2) yes
Ti1 Ti3 P3 115.02(2) yes
O2 Ti3 P3 69.16(5) yes
O12 Ti3 P3 103.76(6) yes
O13 Ti3 P3 21.61(6) yes
Ti2 Ti3 P2 60.831(18) yes
Ti1 Ti3 P2 111.27(2) yes
O2 Ti3 P2 72.46(5) yes
O12 Ti3 P2 21.73(6) yes
O13 Ti3 P2 108.56(6) yes
Ti2 Ti3 O7 144.04(7) yes
Ti1 Ti3 O7 99.97(7) yes
O2 Ti3 O7 174.74(9) yes
O12 Ti3 O7 92.15(9) yes
O13 Ti3 O7 92.62(9) yes
Ti2 Ti3 Ti4 55.953(15) yes
Ti1 Ti3 Ti4 62.225(16) yes
O2 Ti3 Ti4 38.22(5) yes
O12 Ti3 Ti4 121.53(6) yes
O13 Ti3 Ti4 82.72(6) yes
O1 Ti3 O3 81.48(8) yes
O1 Ti3 P3 144.01(6) yes
O3 Ti3 P3 75.42(6) yes
O1 Ti3 P2 70.88(6) yes
O3 Ti3 P2 144.31(6) yes
P3 Ti3 P2 115.21(2) yes
O1 Ti3 O7 102.46(9) yes
O3 Ti3 O7 103.47(9) yes
P3 Ti3 O7 109.47(7) yes
P2 Ti3 O7 104.18(7) yes
O1 Ti3 Ti4 83.07(6) yes
O3 Ti3 Ti4 43.53(6) yes
P3 Ti3 Ti4 61.169(18) yes
P2 Ti3 Ti4 109.25(2) yes
O7 Ti3 Ti4 145.99(7) yes
Ti1 Ti4 Ti3 56.010(15) yes
Ti1 Ti4 O3 38.22(5) yes
Ti3 Ti4 O3 37.50(5) yes
Ti1 Ti4 Ti2 62.220(16) yes
Ti3 Ti4 Ti2 62.269(16) yes
O3 Ti4 Ti2 84.76(5) yes
Ti1 Ti4 O14 122.81(6) yes
Ti3 Ti4 O14 81.73(6) yes
O3 Ti4 O14 84.65(8) yes
Ti2 Ti4 O14 131.88(6) yes
Ti1 Ti4 O10 81.78(6) yes
Ti3 Ti4 O10 120.39(6) yes
O3 Ti4 O10 83.06(8) yes
Ti2 Ti4 O10 134.15(6) yes
O14 Ti4 O10 90.64(8) yes
Ti1 Ti4 O2 82.86(6) yes
Ti3 Ti4 O2 42.53(6) yes
O3 Ti4 O2 79.53(8) yes
Ti2 Ti4 O2 41.44(5) yes
O14 Ti4 O2 90.46(8) yes
Ti1 Ti4 O4 43.22(6) yes
Ti3 Ti4 O4 83.12(6) yes
O3 Ti4 O4 80.79(8) yes
Ti2 Ti4 O4 40.93(6) yes
O14 Ti4 O4 164.28(9) yes
Ti1 Ti4 P1 60.680(18) yes
Ti3 Ti4 P1 105.24(2) yes
O3 Ti4 P1 68.29(5) yes
Ti2 Ti4 P1 115.34(2) yes
O14 Ti4 P1 103.71(6) yes
Ti1 Ti4 P3 109.96(2) yes
Ti3 Ti4 P3 61.449(18) yes
O3 Ti4 P3 73.00(5) yes
Ti2 Ti4 P3 111.71(2) yes
O14 Ti4 P3 21.44(6) yes
Ti1 Ti4 O8 144.06(7) yes
Ti3 Ti4 O8 144.77(7) yes
O3 Ti4 O8 176.31(9) yes
Ti2 Ti4 O8 98.93(7) yes
O14 Ti4 O8 92.81(9) yes
O10 Ti4 O2 162.38(9) yes
O10 Ti4 O4 93.43(8) yes
O2 Ti4 O4 81.15(8) yes
O10 Ti4 P1 21.21(6) yes
O2 Ti4 P1 143.04(6) yes
O4 Ti4 P1 76.32(6) yes
O10 Ti4 P3 106.52(6) yes
O2 Ti4 P3 70.92(6) yes
O4 Ti4 P3 144.44(6) yes
P1 Ti4 P3 114.03(2) yes
O10 Ti4 O8 94.31(9) yes
O2 Ti4 O8 103.20(9) yes
O4 Ti4 O8 102.00(9) yes
P1 Ti4 O8 109.85(7) yes
P3 Ti4 O8 105.41(7) yes
O7 C550 C560 110.06(7) yes
O7 C550 C571 110.03(7) yes
C560 C550 C571 112.43(7) yes
O7 C550 H5501 108.7 no
C560 C550 H5501 109.0 no
C571 C550 H5501 106.5 no
O7 C551 C561 110.08(7) yes
O7 C551 C570 110.05(7) yes
C561 C551 C570 112.44(7) yes
O7 C551 H5511 107.6 no
C561 C551 H5511 108.6 no
C570 C551 H5511 107.9 no
C550 C560 H5602 110.5 no
C550 C560 H5603 109.1 no
H5602 C560 H5603 108.9 no
C550 C560 H5601 108.8 no
H5602 C560 H5601 110.0 no
H5603 C560 H5601 109.4 no
C551 C561 H5611 108.4 no
C551 C561 H5612 109.3 no
H5611 C561 H5612 109.9 no
C551 C561 H5613 109.3 no
H5611 C561 H5613 110.0 no
H5612 C561 H5613 110.0 no
C551 C570 H5702 110.7 no
C551 C570 H5703 109.6 no
H5702 C570 H5703 109.7 no
C551 C570 H5701 108.2 no
H5702 C570 H5701 109.0 no
H5703 C570 H5701 109.4 no
C550 C571 H5711 108.3 no
C550 C571 H5713 108.6 no
H5711 C571 H5713 110.4 no
C550 C571 H5712 110.8 no
H5711 C571 H5712 109.4 no
H5713 C571 H5712 109.3 no
O6 C520 C541 110.44(7) yes
O6 C520 C530 110.40(7) yes
C541 C520 C530 112.31(7) yes
O6 C520 H5201 109.8 no
C541 C520 H5201 108.7 no
C530 C520 H5201 105.0 no
O6 C521 C540 110.42(7) yes
O6 C521 C531 110.45(7) yes
C540 C521 C531 112.31(7) yes
O6 C521 H5211 108.5 no
C540 C521 H5211 108.9 no
C531 C521 H5211 106.1 no
C521 C540 H5401 109.5 no
C521 C540 H5402 108.9 no
H5401 C540 H5402 109.8 no
C521 C540 H5403 108.2 no
H5401 C540 H5403 110.1 no
H5402 C540 H5403 110.4 no
C520 C541 H5412 110.4 no
C520 C541 H5413 109.2 no
H5412 C541 H5413 109.3 no
C520 C541 H5411 107.2 no
H5412 C541 H5411 110.2 no
H5413 C541 H5411 110.5 no
C520 C530 H5301 110.3 no
C520 C530 H5303 105.5 no
H5301 C530 H5303 110.6 no
C520 C530 H5302 111.6 no
H5301 C530 H5302 109.5 no
H5303 C530 H5302 109.3 no
C521 C531 H5312 109.9 no
C521 C531 H5311 106.3 no
H5312 C531 H5311 109.5 no
C521 C531 H5313 110.8 no
H5312 C531 H5313 110.5 no
H5311 C531 H5313 109.8 no

loop_
_geom_bond_atom_site_label_1
_geom_bond_atom_site_label_2
_geom_bond_distance
_geom_bond_publ_flag
C1 C2 1.388(5) yes
C1 C6 1.395(5) yes
C1 P1 1.800(3) yes
C2 C3 1.383(5) yes
C2 H21 0.946 no
C3 C4 1.372(7) yes
C3 H31 0.949 no
C4 C5 1.371(8) yes
C4 H41 0.939 no
C5 C6 1.406(7) yes
C5 H51 0.931 no
C6 H61 0.935 no
C7 C8 1.393(6) yes
C7 C12 1.382(5) yes
C7 P1 1.803(3) yes
C8 C9 1.373(7) yes
C8 H81 0.933 no
C9 C10 1.352(9) yes
C9 H91 0.939 no
C10 C11 1.381(8) yes
C10 H101 0.940 no
C11 C12 1.387(6) yes
C11 H111 0.939 no
C12 H121 0.948 no
C13 C14 1.393(5) yes
C13 C18 1.407(5) yes
C13 P2 1.805(3) yes
C14 C15 1.386(5) yes
C14 H141 0.936 no
C15 C16 1.393(7) yes
C15 H151 0.940 no
C16 C17 1.387(7) yes
C16 H161 0.936 no
C17 C18 1.383(5) yes
C17 H171 0.933 no
C18 H181 0.941 no
C19 C20 1.386(5) yes
C19 C24 1.390(5) yes
C19 P2 1.809(3) yes
C20 C21 1.384(6) yes
C20 H201 0.934 no
C21 C22 1.380(6) yes
C21 H211 0.942 no
C22 C23 1.358(6) yes
C22 H221 0.950 no
C23 C24 1.385(6) yes
C23 H231 0.937 no
C24 H241 0.943 no
C25 C26 1.381(6) yes
C25 C30 1.390(5) yes
C25 P3 1.805(3) yes
C26 C27 1.393(6) yes
C26 H261 0.946 no
C27 C28 1.390(7) yes
C27 H271 0.936 no
C28 C29 1.366(7) yes
C28 H281 0.942 no
C29 C30 1.386(5) yes
C29 H291 0.941 no
C30 H301 0.939 no
C31 C32 1.382(5) yes
C31 C36 1.396(5) yes
C31 P3 1.812(3) yes
C32 C33 1.391(5) yes
C32 H321 0.942 no
C33 C34 1.376(6) yes
C33 H331 0.933 no
C34 C35 1.380(6) yes
C34 H341 0.936 no
C35 C36 1.390(6) yes
C35 H351 0.938 no
C36 H361 0.941 no
C37 C38 1.385(5) yes
C37 C42 1.399(5) yes
C37 P4 1.804(3) yes
C38 C39 1.400(6) yes
C38 H381 0.942 no
C39 C40 1.369(7) yes
C39 H391 0.931 no
C40 C41 1.374(7) yes
C40 H401 0.949 no
C41 C42 1.384(6) yes
C41 H411 0.943 no
C42 H421 0.946 no
C43 C44 1.394(4) yes
C43 C48 1.387(5) yes
C43 P4 1.809(3) yes
C44 C45 1.390(5) yes
C44 H441 0.932 no
C45 C46 1.380(5) yes
C45 H451 0.940 no
C46 C47 1.380(6) yes
C46 H461 0.938 no
C47 C48 1.387(5) yes
C47 H471 0.951 no
C48 H481 0.941 no
C49 C50 1.509(5) yes
C49 C51 1.499(6) yes
C49 O5 1.415(4) yes
C49 H491 0.990 no
C50 H502 0.959 no
C50 H501 0.956 no
C50 H503 0.968 no
C51 H511 0.963 no
C51 H513 0.959 no
C51 H512 0.966 no
C58 C59 1.393(8) yes
C58 C60 1.476(8) yes
C58 O8 1.398(5) yes
C58 H581 0.986 no
C59 H591 0.960 no
C59 H592 0.955 no
C59 H593 0.956 no
C60 H601 0.969 no
C60 H603 0.956 no
C60 H602 0.964 no
C61 C62 1.369(8) yes
C61 C66 1.381(9) yes
C61 H611 0.937 no
C62 C63 1.377(9) yes
C62 H621 0.951 no
C63 C64 1.370(8) yes
C63 H631 0.938 no
C64 C65 1.383(10) yes
C64 C67 1.488(10) yes
C65 C66 1.370(11) yes
C65 H651 0.945 no
C66 H661 0.928 no
C67 H672 0.967 no
C67 H673 0.963 no
C67 H671 0.964 no
P1 O9 1.526(2) yes
P1 O10 1.524(2) yes
P1 Ti1 3.1973(8) yes
P1 Ti4 3.2175(8) yes
P2 O11 1.522(2) yes
P2 O12 1.526(2) yes
P2 Ti2 3.2130(9) yes
P2 Ti3 3.2327(8) yes
P3 O13 1.522(2) yes
P3 O14 1.524(2) yes
P3 Ti3 3.2290(8) yes
P3 Ti4 3.2204(8) yes
P4 O15 1.529(2) yes
P4 O16 1.526(2) yes
P4 Ti2 3.2066(8) yes
O1 Ti1 1.9364(19) yes
O1 Ti2 2.147(2) yes
O1 Ti3 1.9376(19) yes
O2 Ti2 1.9421(18) yes
O2 Ti3 2.121(2) yes
O2 Ti4 1.9410(19) yes
O3 Ti1 1.9448(18) yes
O3 Ti3 1.9083(19) yes
O3 Ti4 2.159(2) yes
O4 Ti1 2.1579(19) yes
O4 Ti2 1.9284(19) yes
O4 Ti4 1.9155(18) yes
O5 Ti1 1.773(2) yes
O6 Ti2 1.792(2) yes
O6 C520 1.410(6) yes
O6 Ti2 1.792(2) yes
O6 C521 1.406(4) yes
O7 Ti3 1.794(2) yes
O7 C551 1.442(5) yes
O7 Ti3 1.794(2) yes
O7 C550 1.410(5) yes
O8 Ti4 1.782(2) yes
O9 Ti1 2.017(2) yes
O10 Ti4 2.017(2) yes
O11 Ti2 2.029(2) yes
O12 Ti3 2.057(2) yes
O13 Ti3 2.0528(19) yes
O14 Ti4 2.030(2) yes
O15 Ti1 2.024(2) yes
O16 Ti2 2.0140(19) yes
Ti1 Ti2 3.1156(7) yes
Ti1 Ti3 2.9139(7) yes
Ti1 Ti4 3.1095(7) yes
Ti2 Ti3 3.1104(7) yes
Ti2 Ti4 2.9116(7) yes
Ti3 Ti4 3.0963(7) yes
C550 C560 1.505(6) yes
C550 C571 1.508(6) yes
C550 H5501 0.986 no
C551 C561 1.504(6) yes
C551 C570 1.507(6) yes
C551 H5511 0.984 no
C560 H5602 0.964 no
C560 H5603 0.970 no
C560 H5601 0.963 no
C561 H5611 0.960 no
C561 H5612 0.963 no
C561 H5613 0.962 no
C570 H5702 0.960 no
C570 H5703 0.964 no
C570 H5701 0.962 no
C571 H5711 0.965 no
C571 H5713 0.961 no
C571 H5712 0.964 no
C520 C541 1.506(7) yes
C520 C530 1.493(7) yes
C520 H5201 0.990 no
C521 C540 1.493(5) yes
C521 C531 1.490(5) yes
C521 H5211 1.004 no
C540 H5401 0.966 no
C540 H5402 0.955 no
C540 H5403 0.963 no
C541 H5412 0.963 no
C541 H5413 0.961 no
C541 H5411 0.967 no
C530 H5301 0.967 no
C530 H5303 0.966 no
C530 H5302 0.962 no
C531 H5312 0.969 no
C531 H5311 0.964 no
C531 H5313 0.968 no

loop_
_geom_hbond_atom_site_label_D
_geom_hbond_atom_site_label_H
_geom_hbond_atom_site_label_A
_geom_hbond_site_symmetry_A
_geom_hbond_angle_DHA
_geom_hbond_distance_DH
_geom_hbond_distance_HA
_geom_hbond_distance_DA
_geom_hbond_publ_flag
C36 H361 O2 . 149.00 0.941 2.442 3.284(8) yes
C45 H451 O9 2_656 158.44(9) 0.940 2.585 3.477(8) yes
